data_2216370
loop_
_publ_author_name
'Su, Kun-Mei '
'Li, Zhen-Huan'

_publ_section_title
;
 2,6-Dimethylpyridinium 3-carboxy-4-hydroxybenzenesulfonate monohydrate
;
_journal_coeditor_code CI2511
_journal_issue 12
_journal_name_full 'Acta Crystallographica Section E'
_journal_page_first o4900
_journal_page_last o4900
_journal_paper_doi 10.1107/S1600536807060400
_journal_volume 63
_journal_year 2007
_chemical_formula_iupac 'C7 H10 N +, C7 H5 O6 S -, H2 O'
_chemical_formula_moiety 'C7 H10 N +, C7 H5 O6 S -, H2 O'
_chemical_formula_sum 'C14 H17 N O7 S'
_chemical_formula_weight 343.35
_chemical_name_systematic
;
2,6-Dimethylpyridinium 3-carboxy-4-hydroxybenzenesulfonate monohydrate
;
_space_group_IT_number 14
_symmetry_cell_setting monoclinic
_symmetry_space_group_name_Hall '-P 2yn'
_symmetry_space_group_name_H-M 'P 1 21/n 1'
_atom_sites_solution_hydrogens geom
_atom_sites_solution_primary direct
_atom_sites_solution_secondary difmap
_audit_creation_method SHELXL-97
_cell_angle_alpha 90.00
_cell_angle_beta 97.057(2)
_cell_angle_gamma 90.00
_cell_formula_units_Z 4
_cell_length_a 8.8340(13)
_cell_length_b 14.840(2)
_cell_length_c 12.2062(17)
_cell_measurement_reflns_used 4380
_cell_measurement_temperature 294(2)
_cell_measurement_theta_max 26.41
_cell_measurement_theta_min 2.70
_cell_volume 1588.1(4)
_computing_cell_refinement 'SAINT (Bruker, 2000)'
_computing_data_collection 'SMART (Bruker, 2000)'
_computing_data_reduction 'SAINT (Bruker, 2000)'
_computing_molecular_graphics 'SHELXTL (Bruker, 2001)'
_computing_publication_material 'SHELXTL (Bruker, 2001)'
_computing_structure_refinement 'SHELXL97 (Sheldrick, 1997)'
_computing_structure_solution 'SHELXS97 (Sheldrick, 1997)'
_diffrn_ambient_temperature 294(2)
_diffrn_measured_fraction_theta_full 0.999
_diffrn_measured_fraction_theta_max 0.999
_diffrn_measurement_device_type 'Bruker SMART CCD area-detector'
_diffrn_measurement_method '\f and \w scans'
_diffrn_radiation_monochromator graphite
_diffrn_radiation_source 'fine-focus sealed tube'
_diffrn_radiation_type MoK\a
_diffrn_radiation_wavelength 0.71073
_diffrn_reflns_av_R_equivalents 0.0270
_diffrn_reflns_av_sigmaI/netI 0.0268
_diffrn_reflns_limit_h_max 10
_diffrn_reflns_limit_h_min -9
_diffrn_reflns_limit_k_max 11
_diffrn_reflns_limit_k_min -17
_diffrn_reflns_limit_l_max 14
_diffrn_reflns_limit_l_min -14
_diffrn_reflns_number 8045
_diffrn_reflns_theta_full 25.02
_diffrn_reflns_theta_max 25.02
_diffrn_reflns_theta_min 2.17
_diffrn_standards_number 0
_exptl_absorpt_coefficient_mu 0.239
_exptl_absorpt_correction_T_max 0.9537
_exptl_absorpt_correction_T_min 0.9404
_exptl_absorpt_correction_type multi-scan
_exptl_absorpt_process_details '(SADABS; Sheldrick, 1996)'
_exptl_crystal_colour colourless
_exptl_crystal_density_diffrn 1.436
_exptl_crystal_density_method 'not measured'
_exptl_crystal_description Block
_exptl_crystal_F_000 720
_exptl_crystal_size_max 0.26
_exptl_crystal_size_mid 0.24
_exptl_crystal_size_min 0.20
_refine_diff_density_max 0.212
_refine_diff_density_min -0.306
_refine_ls_extinction_coef 0.088(5)
_refine_ls_extinction_expression Fc^*^=kFc[1+0.001xFc^2^\l^3^/sin(2\q)]^-1/4^
_refine_ls_extinction_method SHELXL97
_refine_ls_goodness_of_fit_ref 0.994
_refine_ls_hydrogen_treatment mixed
_refine_ls_matrix_type full
_refine_ls_number_parameters 225
_refine_ls_number_reflns 2810
_refine_ls_number_restraints 4
_refine_ls_restrained_S_all 0.994
_refine_ls_R_factor_all 0.0427
_refine_ls_R_factor_gt 0.0333
_refine_ls_shift/su_max 0.003
_refine_ls_shift/su_mean <0.001
_refine_ls_structure_factor_coef Fsqd
_refine_ls_weighting_details 'calc w=1/[\s^2^(Fo^2^)+(0.0735P)^2^+0.3819P] where P=(Fo^2^+2Fc^2^)/3'
_refine_ls_weighting_scheme calc
_refine_ls_wR_factor_gt 0.0989
_refine_ls_wR_factor_ref 0.1099
_reflns_number_gt 2331
_reflns_number_total 2810
_reflns_threshold_expression I>2\s(I)
_cod_data_source_file ci2511.cif
_cod_data_source_block I
_cod_depositor_comments
;
The following automatic conversions were performed:
'_symmetry_cell_setting' value 'Monoclinic' changed to 'monoclinic'
according to '/home/saulius/struct/CIF-dictionaries/cif_core.dic'
dictionary named 'cif_core.dic' version 2.4.1 from 2010-06-29.

Automatic conversion script
Id: cif_fix_enum 1527 2010-12-29 10:47:43Z saulius 

The following automatic conversions were performed:

'_symmetry_cell_setting' value 'Monoclinic' changed to 'monoclinic'
according to /home/saulius/struct/CIF-dictionaries/cif_core.dic
dictionary named 'cif_core.dic' version 2.4.1 from 2010-06-29.

Automatic conversion script
Id: cif_fix_values 1715 2011-07-08 13:25:40Z adriana 
;
_cod_original_sg_symbol_H-M 'P 21/n'
_cod_database_code 2216370
_cod_database_fobs_code 2216370

loop_
_symmetry_equiv_pos_as_xyz
'x, y, z'
'-x+1/2, y+1/2, -z+1/2'
'-x, -y, -z'
'x-1/2, -y-1/2, z-1/2'

loop_
_atom_site_type_symbol
_atom_site_label
_atom_site_fract_x
_atom_site_fract_y
_atom_site_fract_z
_atom_site_U_iso_or_equiv
_atom_site_adp_type
_atom_site_calc_flag
_atom_site_refinement_flags
_atom_site_occupancy
S S1 0.19980(5) 0.97070(3) 0.73325(3) 0.03601(19) Uani d . 1
O O1 0.24931(16) 0.93374(10) 0.63251(11) 0.0483(4) Uani d . 1
O O2 0.32890(14) 0.99904(9) 0.81389(11) 0.0456(4) Uani d . 1
O O3 0.08412(16) 1.04152(9) 0.71330(12) 0.0515(4) Uani d . 1
O O4 -0.21320(16) 0.93634(9) 1.00700(12) 0.0481(4) Uani d . 1
H H4 -0.2600 0.9446 1.0601 0.072 Uiso calc R 1
O O5 -0.23614(17) 0.79077(9) 1.05258(12) 0.0513(4) Uani d . 1
O O6 -0.08353(17) 0.66773(9) 0.95369(12) 0.0507(4) Uani d . 1
H H6 -0.1434 0.6857 0.9951 0.076 Uiso calc R 1
N N1 0.76930(17) 0.80636(10) 0.61307(13) 0.0399(4) Uani d D 1
C C1 0.10902(18) 0.88043(11) 0.79670(13) 0.0309(4) Uani d . 1
C C2 0.00140(18) 0.89931(11) 0.86792(13) 0.0308(4) Uani d . 1
H H2 -0.0255 0.9588 0.8797 0.037 Uiso calc R 1
C C3 -0.06686(18) 0.82946(11) 0.92206(13) 0.0310(4) Uani d . 1
C C4 -0.0247(2) 0.73902(11) 0.90409(14) 0.0351(4) Uani d . 1
C C5 0.0842(2) 0.72112(12) 0.83225(15) 0.0407(4) Uani d . 1
H H5 0.1127 0.6619 0.8205 0.049 Uiso calc R 1
C C6 0.1497(2) 0.79065(12) 0.77869(14) 0.0372(4) Uani d . 1
H H6A 0.2208 0.7778 0.7307 0.045 Uiso calc R 1
C C7 -0.18011(19) 0.84923(12) 0.99981(14) 0.0347(4) Uani d . 1
C C8 0.6895(3) 0.96258(14) 0.6310(2) 0.0643(6) Uani d . 1
H H8A 0.7911 0.9842 0.6532 0.096 Uiso calc R 1
H H8B 0.6186 0.9965 0.6683 0.096 Uiso calc R 1
H H8C 0.6650 0.9697 0.5527 0.096 Uiso calc R 1
C C9 0.6800(2) 0.86485(13) 0.66063(16) 0.0434(5) Uani d . 1
C C10 0.5833(2) 0.83132(16) 0.73238(19) 0.0551(6) Uani d . 1
H H10 0.5226 0.8701 0.7680 0.066 Uiso calc R 1
C C11 0.5786(2) 0.73910(18) 0.7501(2) 0.0645(7) Uani d . 1
H H11 0.5138 0.7158 0.7976 0.077 Uiso calc R 1
C C12 0.6690(3) 0.68186(16) 0.6981(2) 0.0599(6) Uani d . 1
H H12 0.6635 0.6201 0.7096 0.072 Uiso calc R 1
C C13 0.7683(2) 0.71537(13) 0.62877(16) 0.0449(5) Uani d . 1
C C14 0.8735(3) 0.65944(15) 0.5681(2) 0.0632(6) Uani d . 1
H H14A 0.8272 0.6493 0.4939 0.095 Uiso calc R 1
H H14B 0.8921 0.6027 0.6050 0.095 Uiso calc R 1
H H14C 0.9684 0.6908 0.5669 0.095 Uiso calc R 1
O O7 1.01536(19) 0.12730(11) 0.51013(13) 0.0578(4) Uani d D 1
H H1A 0.836(2) 0.8274(15) 0.5687(15) 0.059(7) Uiso d D 1
H H7A 0.9323(19) 0.1105(17) 0.4717(16) 0.079(9) Uiso d D 1
H H7B 1.038(3) 0.0964(16) 0.5696(14) 0.079(9) Uiso d D 1

loop_
_atom_site_aniso_label
_atom_site_aniso_U_11
_atom_site_aniso_U_22
_atom_site_aniso_U_33
_atom_site_aniso_U_12
_atom_site_aniso_U_13
_atom_site_aniso_U_23
S1 0.0364(3) 0.0391(3) 0.0354(3) 0.00222(17) 0.01625(19) 0.00305(18)
O1 0.0522(8) 0.0591(9) 0.0381(7) 0.0007(7) 0.0232(6) -0.0004(6)
O2 0.0414(7) 0.0505(8) 0.0474(8) -0.0074(6) 0.0152(6) -0.0069(6)
O3 0.0534(8) 0.0476(8) 0.0579(9) 0.0147(6) 0.0241(7) 0.0182(7)
O4 0.0560(9) 0.0419(8) 0.0524(8) -0.0009(6) 0.0314(7) -0.0035(6)
O5 0.0579(9) 0.0465(8) 0.0549(8) -0.0069(7) 0.0294(7) 0.0069(7)
O6 0.0649(9) 0.0343(7) 0.0563(9) -0.0062(6) 0.0211(7) 0.0038(6)
N1 0.0381(8) 0.0388(9) 0.0415(9) -0.0063(7) 0.0002(7) 0.0063(7)
C1 0.0293(8) 0.0371(9) 0.0269(8) 0.0008(7) 0.0061(7) -0.0006(7)
C2 0.0314(8) 0.0315(9) 0.0303(9) 0.0011(7) 0.0063(7) -0.0008(7)
C3 0.0299(8) 0.0346(9) 0.0284(8) -0.0019(7) 0.0031(7) -0.0013(7)
C4 0.0378(9) 0.0330(9) 0.0340(9) -0.0043(7) 0.0025(7) 0.0002(7)
C5 0.0471(10) 0.0314(9) 0.0440(10) 0.0050(8) 0.0078(8) -0.0056(8)
C6 0.0359(9) 0.0428(10) 0.0340(9) 0.0048(8) 0.0093(7) -0.0063(8)
C7 0.0326(9) 0.0386(9) 0.0338(9) -0.0041(7) 0.0076(7) -0.0009(7)
C8 0.0694(15) 0.0409(12) 0.0827(17) 0.0032(10) 0.0094(13) 0.0018(11)
C9 0.0366(10) 0.0448(11) 0.0473(11) -0.0013(8) -0.0017(8) 0.0038(8)
C10 0.0365(10) 0.0680(15) 0.0606(13) 0.0019(10) 0.0057(9) 0.0082(11)
C11 0.0412(11) 0.0811(17) 0.0718(15) -0.0072(11) 0.0091(11) 0.0309(13)
C12 0.0489(12) 0.0477(12) 0.0794(16) -0.0120(10) -0.0066(11) 0.0247(11)
C13 0.0410(10) 0.0384(10) 0.0511(11) -0.0048(8) -0.0116(9) 0.0044(9)
C14 0.0650(14) 0.0471(12) 0.0733(15) 0.0041(11) -0.0087(12) -0.0101(11)
O7 0.0619(10) 0.0654(10) 0.0469(9) -0.0062(8) 0.0093(8) 0.0132(8)

loop_
_atom_type_symbol
_atom_type_description
_atom_type_scat_dispersion_real
_atom_type_scat_dispersion_imag
_atom_type_scat_source
C C 0.0033 0.0016 'International Tables Vol C Tables 4.2.6.8 and 6.1.1.4'
H H 0.0000 0.0000 'International Tables Vol C Tables 4.2.6.8 and 6.1.1.4'
N N 0.0061 0.0033 'International Tables Vol C Tables 4.2.6.8 and 6.1.1.4'
O O 0.0106 0.0060 'International Tables Vol C Tables 4.2.6.8 and 6.1.1.4'
S S 0.1246 0.1234 'International Tables Vol C Tables 4.2.6.8 and 6.1.1.4'

loop_
_geom_angle_atom_site_label_1
_geom_angle_atom_site_label_2
_geom_angle_atom_site_label_3
_geom_angle
O1 S1 O3 113.83(8)
O1 S1 O2 112.46(8)
O3 S1 O2 111.91(9)
O1 S1 C1 106.26(8)
O3 S1 C1 105.60(8)
O2 S1 C1 106.04(8)
C7 O4 H4 109.5
C4 O6 H6 109.5
C9 N1 C13 124.16(17)
C9 N1 H1A 119.6(15)
C13 N1 H1A 116.2(15)
C2 C1 C6 119.71(16)
C2 C1 S1 119.80(13)
C6 C1 S1 120.44(13)
C1 C2 C3 120.70(16)
C1 C2 H2 119.6
C3 C2 H2 119.6
C2 C3 C4 119.34(15)
C2 C3 C7 121.00(15)
C4 C3 C7 119.65(15)
O6 C4 C5 117.47(16)
O6 C4 C3 123.25(16)
C5 C4 C3 119.27(16)
C6 C5 C4 120.76(16)
C6 C5 H5 119.6
C4 C5 H5 119.6
C5 C6 C1 120.21(16)
C5 C6 H6A 119.9
C1 C6 H6A 119.9
O5 C7 O4 123.29(16)
O5 C7 C3 122.91(16)
O4 C7 C3 113.79(15)
C9 C8 H8A 109.5
C9 C8 H8B 109.5
H8A C8 H8B 109.5
C9 C8 H8C 109.5
H8A C8 H8C 109.5
H8B C8 H8C 109.5
N1 C9 C10 118.54(19)
N1 C9 C8 117.70(19)
C10 C9 C8 123.7(2)
C11 C10 C9 119.0(2)
C11 C10 H10 120.5
C9 C10 H10 120.5
C12 C11 C10 120.5(2)
C12 C11 H11 119.7
C10 C11 H11 119.7
C11 C12 C13 120.6(2)
C11 C12 H12 119.7
C13 C12 H12 119.7
N1 C13 C12 117.2(2)
N1 C13 C14 117.49(19)
C12 C13 C14 125.3(2)
C13 C14 H14A 109.5
C13 C14 H14B 109.5
H14A C14 H14B 109.5
C13 C14 H14C 109.5
H14A C14 H14C 109.5
H14B C14 H14C 109.5
H7A O7 H7B 113.5(15)

loop_
_geom_bond_atom_site_label_1
_geom_bond_atom_site_label_2
_geom_bond_distance
S1 O1 1.4616(13)
S1 O3 1.4652(14)
S1 O2 1.4733(14)
S1 C1 1.7861(17)
O4 C7 1.331(2)
O4 H4 0.82
O5 C7 1.221(2)
O6 C4 1.354(2)
O6 H6 0.82
N1 C9 1.351(3)
N1 C13 1.364(2)
N1 H1A 0.904(10)
C1 C2 1.393(2)
C1 C6 1.404(2)
C2 C3 1.405(2)
C2 H2 0.93
C3 C4 1.417(2)
C3 C7 1.490(2)
C4 C5 1.405(3)
C5 C6 1.385(3)
C5 H5 0.93
C6 H6A 0.93
C8 C9 1.500(3)
C8 H8A 0.96
C8 H8B 0.96
C8 H8C 0.96
C9 C10 1.388(3)
C10 C11 1.387(3)
C10 H10 0.93
C11 C12 1.374(4)
C11 H11 0.93
C12 C13 1.384(3)
C12 H12 0.93
C13 C14 1.506(3)
C14 H14A 0.96
C14 H14B 0.96
C14 H14C 0.96
O7 H7A 0.858(9)
O7 H7B 0.861(9)

loop_
_geom_hbond_atom_site_label_D
_geom_hbond_atom_site_label_H
_geom_hbond_atom_site_label_A
_geom_hbond_site_symmetry_A
_geom_hbond_distance_DH
_geom_hbond_distance_HA
_geom_hbond_distance_DA
_geom_hbond_angle_DHA
O4 H4 O2 3_577 0.82 1.91 2.7006(18) 160
O4 H4 S1 3_577 0.82 2.81 3.4464(15) 136
N1 H1A O7 3_766 0.900(10) 1.850(10) 2.748(2) 175(2)
O7 H7A O1 3_666 0.860(10) 2.030(10) 2.884(2) 173(3)
O7 H7B O3 1_645 0.860(10) 1.930(10) 2.787(2) 173(3)
O6 H6 O5 . 0.82 1.93 2.647(2) 145

loop_
_geom_torsion_atom_site_label_1
_geom_torsion_atom_site_label_2
_geom_torsion_atom_site_label_3
_geom_torsion_atom_site_label_4
_geom_torsion
O1 S1 C1 C2 -155.64(13)
O3 S1 C1 C2 -34.41(16)
O2 S1 C1 C2 84.50(15)
O1 S1 C1 C6 26.86(16)
O3 S1 C1 C6 148.08(15)
O2 S1 C1 C6 -93.01(15)
C6 C1 C2 C3 0.1(2)
S1 C1 C2 C3 -177.46(12)
C1 C2 C3 C4 0.3(2)
C1 C2 C3 C7 178.96(15)
C2 C3 C4 O6 179.29(16)
C7 C3 C4 O6 0.6(2)
C2 C3 C4 C5 -0.1(2)
C7 C3 C4 C5 -178.82(16)
O6 C4 C5 C6 -179.86(16)
C3 C4 C5 C6 -0.4(3)
C4 C5 C6 C1 0.8(3)
C2 C1 C6 C5 -0.6(3)
S1 C1 C6 C5 176.90(13)
C2 C3 C7 O5 -176.23(16)
C4 C3 C7 O5 2.4(3)
C2 C3 C7 O4 3.2(2)
C4 C3 C7 O4 -178.16(15)
C13 N1 C9 C10 1.7(3)
C13 N1 C9 C8 -177.32(18)
N1 C9 C10 C11 -1.8(3)
C8 C9 C10 C11 177.1(2)
C9 C10 C11 C12 0.4(3)
C10 C11 C12 C13 1.2(4)
C9 N1 C13 C12 -0.1(3)
C9 N1 C13 C14 179.10(17)
C11 C12 C13 N1 -1.4(3)
C11 C12 C13 C14 179.5(2)

loop_
_cod_related_entry_id
_cod_related_entry_database
_cod_related_entry_code
1 ChemSpider 21120522
